data_7202548
loop_
_publ_author_name
'Lukasz Dobrzycki'
'Maksymilian Chruszcz'
'Wladek Minor'
'Krzysztof Wo\'zniak'

_publ_section_title
;
 Stacks of DMANH+? scaffolding for ribbon shaped Cl? bridged oxonium
 ions
;
_journal_issue 2
_journal_name_full CrystEngComm
_journal_page_first 152
_journal_paper_doi 10.1039/b614785b
_journal_volume 9
_journal_year 2007
_chemical_formula_sum 'C28 H51 Cl3 N4 O6'
_chemical_formula_weight 646.08
_chemical_name_systematic
;
?
;
_space_group_IT_number 14
_symmetry_cell_setting monoclinic
_symmetry_space_group_name_Hall '-P 2ybc'
_symmetry_space_group_name_H-M 'P 1 21/c 1'
_atom_sites_solution_hydrogens geom
_atom_sites_solution_primary direct
_atom_sites_solution_secondary difmap
_audit_creation_method SHELXL-97
_cell_angle_alpha 90.00
_cell_angle_beta 105.417(3)
_cell_angle_gamma 90.00
_cell_formula_units_Z 4
_cell_length_a 23.2912(9)
_cell_length_b 11.9028(4)
_cell_length_c 13.1852(5)
_cell_measurement_temperature 103(2)
_cell_volume 3523.8(2)
_computing_cell_refinement
;
CrysAlis RED, Oxford Diffraction Ltd.,
Version 1.171.28cycle4 beta (release 11-11-2005 CrysAlis171 .NET)
(compiled Nov 11 2005,15:50:43)
;
_computing_data_collection
;
CrysAlis CCD, Oxford Diffraction Ltd.,
Version 1.171.28cycle4 beta (release 11-11-2005 CrysAlis171 .NET)
(compiled Nov 11 2005,15:50:43)
;
_computing_data_reduction
;
CrysAlis RED, Oxford Diffraction Ltd.,
Version 1.171.28cycle4 beta (release 11-11-2005 CrysAlis171 .NET)
(compiled Nov 11 2005,15:50:43)
;
_computing_molecular_graphics Diamond
_computing_publication_material SHELXTL-97
_computing_structure_refinement 'SHELXL-97 (Sheldrick, 1997)'
_computing_structure_solution 'SHELXS-97 (Sheldrick, 1990)'
_diffrn_ambient_temperature 103(2)
_diffrn_detector_area_resol_mean 8.6479
_diffrn_measured_fraction_theta_full 0.985
_diffrn_measured_fraction_theta_max 0.985
_diffrn_measurement_device_type KM4CCD
_diffrn_measurement_method 'omega scan'
_diffrn_radiation_monochromator graphite
_diffrn_radiation_source 'fine-focus sealed tube'
_diffrn_radiation_type MoK\a
_diffrn_radiation_wavelength 0.71073
_diffrn_reflns_av_R_equivalents 0.0543
_diffrn_reflns_av_sigmaI/netI 0.1283
_diffrn_reflns_limit_h_max 41
_diffrn_reflns_limit_h_min -41
_diffrn_reflns_limit_k_max 21
_diffrn_reflns_limit_k_min -21
_diffrn_reflns_limit_l_max 23
_diffrn_reflns_limit_l_min -23
_diffrn_reflns_number 153798
_diffrn_reflns_theta_full 39.50
_diffrn_reflns_theta_max 39.50
_diffrn_reflns_theta_min 2.66
_diffrn_standards_decay_% 2
_diffrn_standards_number '1 frame'
_exptl_absorpt_coefficient_mu 0.302
_exptl_absorpt_correction_T_max 0.98
_exptl_absorpt_correction_T_min 0.92
_exptl_absorpt_correction_type multi-scan
_exptl_absorpt_process_details
;
CrysAlis RED, Oxford Diffraction Ltd.,
Version 1.171.28cycle4 beta (release 11-11-2005 CrysAlis171 .NET)
(compiled Nov 11 2005,15:50:43)
Empirical absorption correction using spherical harmonics,
implemented in SCALE3 ABSPACK scaling algorithm.
;
_exptl_crystal_colour colourless
_exptl_crystal_density_diffrn 1.218
_exptl_crystal_density_method 'not measured'
_exptl_crystal_description prismatic
_exptl_crystal_F_000 1384
_exptl_crystal_size_max 0.65
_exptl_crystal_size_mid 0.21
_exptl_crystal_size_min 0.07
_refine_diff_density_max 0.560
_refine_diff_density_min -0.510
_refine_diff_density_rms 0.053
_refine_ls_extinction_method none
_refine_ls_goodness_of_fit_ref 0.806
_refine_ls_hydrogen_treatment mixed
_refine_ls_matrix_type full
_refine_ls_number_parameters 589
_refine_ls_number_reflns 20845
_refine_ls_number_restraints 0
_refine_ls_restrained_S_all 0.806
_refine_ls_R_factor_all 0.1086
_refine_ls_R_factor_gt 0.0381
_refine_ls_shift/su_max 0.003
_refine_ls_shift/su_mean 0.000
_refine_ls_structure_factor_coef Fsqd
_refine_ls_weighting_details 'calc w=1/[\s^2^(Fo^2^)+(0.0444P)^2^+0.0000P] where P=(Fo^2^+2Fc^2^)/3'
_refine_ls_weighting_scheme calc
_refine_ls_wR_factor_gt 0.0872
_refine_ls_wR_factor_ref 0.0936
_reflns_number_gt 9309
_reflns_number_total 20845
_reflns_threshold_expression >2sigma(I)
_cod_data_source_file b614785b.txt
_cod_data_source_block 3
_cod_depositor_comments
;
The following automatic conversions were performed:
'_symmetry_cell_setting' value 'Monoclinic' changed to 'monoclinic'
according to '/home/saulius/struct/CIF-dictionaries/cif_core.dic'
dictionary named 'cif_core.dic' version 2.4.1 from 2010-06-29.

Automatic conversion script
Id: cif_fix_enum 1527 2010-12-29 10:47:43Z saulius 
;
_cod_original_sg_symbol_H-M P2(1)/c
_cod_database_code 7202548

loop_
_symmetry_equiv_pos_as_xyz
'x, y, z'
'-x, y+1/2, -z+1/2'
'-x, -y, -z'
'x, -y-1/2, z-1/2'

loop_
_atom_site_label
_atom_site_type_symbol
_atom_site_fract_x
_atom_site_fract_y
_atom_site_fract_z
_atom_site_U_iso_or_equiv
_atom_site_adp_type
_atom_site_occupancy
_atom_site_symmetry_multiplicity
_atom_site_calc_flag
_atom_site_refinement_flags
_atom_site_disorder_assembly
_atom_site_disorder_group
Cl1 Cl 0.981844(11) 0.21477(2) 0.651818(18) 0.02274(5) Uani 1 1 d . . .
Cl2 Cl 0.749611(12) 0.15323(2) 0.64465(2) 0.03030(6) Uani 1 1 d . . .
Cl3 Cl 0.518188(11) 0.27072(2) 0.64505(2) 0.02560(6) Uani 1 1 d . . .
O1 O 0.88240(4) 0.27556(9) 0.27331(7) 0.0410(2) Uani 1 1 d . . .
O2 O 0.88906(3) 0.33171(7) 0.47455(7) 0.02870(17) Uani 1 1 d . . .
O3 O 0.78353(4) 0.32798(8) 0.49855(7) 0.0376(2) Uani 1 1 d . . .
O4A O 0.70699(6) 0.34898(12) 0.33957(10) 0.0314(3) Uani 0.60 1 d P . .
O4B O 0.72104(9) 0.22907(19) 0.32589(16) 0.0347(5) Uani 0.40 1 d P . .
O5A O 0.62473(11) 0.20979(19) 0.3375(2) 0.0359(5) Uani 0.60 1 d P . .
O5B O 0.61775(16) 0.2607(3) 0.3413(3) 0.0382(8) Uani 0.40 1 d P . .
O6 O 0.61019(4) 0.17307(7) 0.52884(7) 0.03431(19) Uani 1 1 d . . .
H1OA H 0.9072(7) 0.2785(12) 0.2375(12) 0.049(4) Uiso 1 1 d . . .
H1OB H 0.8485(8) 0.2933(13) 0.2363(13) 0.058(5) Uiso 1 1 d . . .
H2OA H 0.8907(6) 0.3095(10) 0.4142(11) 0.029(3) Uiso 1 1 d . . .
H2OB H 0.9165(7) 0.3034(13) 0.5222(12) 0.054(5) Uiso 1 1 d . . .
H3OA H 0.8239(9) 0.3224(14) 0.4961(13) 0.076(6) Uiso 1 1 d . . .
H3OB H 0.7790(8) 0.2748(14) 0.5473(14) 0.069(5) Uiso 1 1 d . . .
H4O H 0.7224(9) 0.3197(17) 0.2729(16) 0.103 Uiso 1 1 d . . .
H5OA H 0.6169(7) 0.2117(15) 0.3963(14) 0.062(5) Uiso 1 1 d . . .
H5OB H 0.5924(12) 0.241(2) 0.288(2) 0.127(10) Uiso 1 1 d . . .
H6OA H 0.6470(7) 0.1744(12) 0.5717(12) 0.052(4) Uiso 1 1 d . . .
H6OB H 0.5878(8) 0.1973(15) 0.5657(14) 0.078 Uiso 1 1 d . . .
H7O H 0.7483(9) 0.3102(16) 0.4082(16) 0.088(6) Uiso 1 1 d . . .
H8O H 0.6711(13) 0.275(2) 0.3320(19) 0.131 Uiso 1 1 d . . .
N1A N 0.91379(3) 0.66038(6) 0.58166(6) 0.01458(14) Uani 1 1 d . . .
N2A N 0.93379(3) 0.87276(6) 0.61523(6) 0.01482(14) Uani 1 1 d . . .
C1A C 0.87021(4) 0.68747(7) 0.48297(7) 0.01404(16) Uani 1 1 d . . .
C2A C 0.83996(4) 0.60366(8) 0.41901(7) 0.01720(17) Uani 1 1 d . . .
C3A C 0.79665(4) 0.62963(8) 0.32509(7) 0.01895(18) Uani 1 1 d . . .
C4A C 0.78429(4) 0.73930(8) 0.29678(7) 0.01853(18) Uani 1 1 d . . .
C5A C 0.80250(4) 0.94186(8) 0.32949(7) 0.02070(19) Uani 1 1 d . . .
C6A C 0.83300(5) 1.02777(9) 0.38888(8) 0.0239(2) Uani 1 1 d . . .
C7A C 0.87671(4) 1.00452(8) 0.48327(8) 0.02049(19) Uani 1 1 d . . .
C8A C 0.88900(4) 0.89589(7) 0.51524(7) 0.01532(16) Uani 1 1 d . . .
C9A C 0.85944(4) 0.80301(7) 0.45514(7) 0.01389(16) Uani 1 1 d . . .
C10A C 0.81507(4) 0.82834(8) 0.36009(7) 0.01590(17) Uani 1 1 d . . .
C11A C 0.88647(5) 0.60057(9) 0.65516(8) 0.0230(2) Uani 1 1 d . . .
C12A C 0.96545(4) 0.59832(9) 0.56485(8) 0.0225(2) Uani 1 1 d . . .
C13A C 0.99527(4) 0.90633(9) 0.61327(8) 0.02045(18) Uani 1 1 d . . .
C14A C 0.91687(5) 0.92248(9) 0.70692(8) 0.0226(2) Uani 1 1 d . . .
H2NA H 0.9318(7) 0.7794(12) 0.6187(11) 0.055(4) Uiso 1 1 d . . .
H2A H 0.8487(5) 0.5289(9) 0.4383(8) 0.017(3) Uiso 1 1 d . . .
H3A H 0.7773(5) 0.5727(9) 0.2840(9) 0.021(3) Uiso 1 1 d . . .
H4A H 0.7552(5) 0.7591(9) 0.2347(8) 0.018(3) Uiso 1 1 d . . .
H5A H 0.7740(5) 0.9596(10) 0.2664(9) 0.025(3) Uiso 1 1 d . . .
H6A H 0.8258(5) 1.1028(10) 0.3666(9) 0.027(3) Uiso 1 1 d . . .
H7A H 0.8985(5) 1.0628(10) 0.5260(9) 0.028(3) Uiso 1 1 d . . .
H11A H 0.8517(5) 0.6411(10) 0.6633(9) 0.023(3) Uiso 1 1 d . . .
H11B H 0.8713(5) 0.5321(11) 0.6274(10) 0.032(3) Uiso 1 1 d . . .
H11C H 0.9134(5) 0.6025(9) 0.7248(9) 0.022(3) Uiso 1 1 d . . .
H12A H 0.9796(5) 0.6366(10) 0.5104(9) 0.025(3) Uiso 1 1 d . . .
H12B H 0.9541(5) 0.5282(11) 0.5371(9) 0.031(3) Uiso 1 1 d . . .
H12C H 0.9950(5) 0.5950(9) 0.6308(9) 0.024(3) Uiso 1 1 d . . .
H13A H 0.9969(5) 0.9910(9) 0.6111(8) 0.021(3) Uiso 1 1 d . . .
H13B H 1.0039(5) 0.8713(10) 0.5528(9) 0.028(3) Uiso 1 1 d . . .
H13C H 1.0230(5) 0.8759(10) 0.6785(9) 0.024(3) Uiso 1 1 d . . .
H14A H 0.9193(5) 1.0059(10) 0.7055(9) 0.025(3) Uiso 1 1 d . . .
H14B H 0.8766(5) 0.9012(10) 0.7026(9) 0.025(3) Uiso 1 1 d . . .
H14C H 0.9424(5) 0.8946(9) 0.7702(9) 0.024(3) Uiso 1 1 d . . .
N1B N 0.58696(3) 0.83659(6) 0.67418(6) 0.01638(15) Uani 1 1 d . . .
N2B N 0.56598(3) 0.62416(7) 0.68773(6) 0.01650(15) Uani 1 1 d . . .
C1B C 0.63143(4) 0.80883(7) 0.61825(7) 0.01499(16) Uani 1 1 d . . .
C2B C 0.66380(4) 0.89133(8) 0.58699(7) 0.01891(18) Uani 1 1 d . . .
C3B C 0.70786(4) 0.86437(8) 0.53527(7) 0.02029(18) Uani 1 1 d . . .
C4B C 0.71797(4) 0.75523(8) 0.51518(7) 0.01834(18) Uani 1 1 d . . .
C5B C 0.69707(4) 0.55341(8) 0.52607(7) 0.02006(18) Uani 1 1 d . . .
C6B C 0.66599(5) 0.46787(8) 0.55561(8) 0.0235(2) Uani 1 1 d . . .
C7B C 0.62189(4) 0.49196(8) 0.60764(8) 0.02091(19) Uani 1 1 d . . .
C8B C 0.61033(4) 0.60040(8) 0.62908(7) 0.01593(16) Uani 1 1 d . . .
C9B C 0.64073(4) 0.69306(7) 0.59868(6) 0.01424(16) Uani 1 1 d . . .
C10B C 0.68546(4) 0.66670(8) 0.54592(7) 0.01574(16) Uani 1 1 d . . .
C11B C 0.50486(4) 0.58722(9) 0.63073(9) 0.0228(2) Uani 1 1 d . . .
C12B C 0.58500(5) 0.57743(10) 0.79649(8) 0.0255(2) Uani 1 1 d . . .
C13B C 0.61388(5) 0.89157(10) 0.77588(8) 0.0255(2) Uani 1 1 d . . .
C14B C 0.53723(5) 0.90320(9) 0.60936(9) 0.0258(2) Uani 1 1 d . . .
H2NB H 0.5654(6) 0.7107(12) 0.6922(11) 0.047(4) Uiso 1 1 d . . .
H2B H 0.6588(5) 0.9675(10) 0.6018(9) 0.024(3) Uiso 1 1 d . . .
H3B H 0.7314(5) 0.9208(9) 0.5159(8) 0.022(3) Uiso 1 1 d . . .
H4B H 0.7470(5) 0.7373(9) 0.4818(8) 0.019(3) Uiso 1 1 d . . .
H5B H 0.7283(5) 0.5347(9) 0.4936(8) 0.022(3) Uiso 1 1 d . . .
H6B H 0.6725(5) 0.3975(10) 0.5420(9) 0.023(3) Uiso 1 1 d . . .
H7B H 0.6018(5) 0.4366(10) 0.6282(9) 0.032(3) Uiso 1 1 d . . .
H11D H 0.4942(5) 0.6177(10) 0.5588(9) 0.024(3) Uiso 1 1 d . . .
H11E H 0.5031(5) 0.5096(10) 0.6202(9) 0.024(3) Uiso 1 1 d . . .
H11F H 0.4791(5) 0.6114(10) 0.6717(9) 0.026(3) Uiso 1 1 d . . .
H12D H 0.6256(6) 0.6021(10) 0.8284(9) 0.028(3) Uiso 1 1 d . . .
H12E H 0.5868(5) 0.5009(11) 0.7944(9) 0.029(3) Uiso 1 1 d . . .
H12F H 0.5579(5) 0.5989(10) 0.8347(9) 0.029(3) Uiso 1 1 d . . .
H13D H 0.6275(5) 0.9617(11) 0.7656(9) 0.031(3) Uiso 1 1 d . . .
H13E H 0.6467(6) 0.8501(11) 0.8138(10) 0.036(3) Uiso 1 1 d . . .
H13F H 0.5858(5) 0.8884(10) 0.8163(9) 0.024(3) Uiso 1 1 d . . .
H14D H 0.5486(5) 0.9773(11) 0.5965(10) 0.034(3) Uiso 1 1 d . . .
H14E H 0.5224(5) 0.8640(11) 0.5443(10) 0.035(3) Uiso 1 1 d . . .
H14F H 0.5089(6) 0.9089(11) 0.6476(10) 0.042(4) Uiso 1 1 d . . .

loop_
_atom_site_aniso_label
_atom_site_aniso_U_11
_atom_site_aniso_U_22
_atom_site_aniso_U_33
_atom_site_aniso_U_23
_atom_site_aniso_U_13
_atom_site_aniso_U_12
Cl1 0.02294(11) 0.02186(11) 0.02145(11) -0.00206(9) 0.00245(8) -0.00017(9)
Cl2 0.02595(12) 0.03658(15) 0.02776(13) 0.00030(10) 0.00610(10) -0.00458(11)
Cl3 0.02406(12) 0.02548(12) 0.02832(12) 0.00210(9) 0.00881(9) -0.00391(9)
O1 0.0247(4) 0.0663(7) 0.0318(5) 0.0125(4) 0.0070(4) 0.0083(4)
O2 0.0223(4) 0.0316(4) 0.0310(4) 0.0052(3) 0.0050(3) 0.0044(3)
O3 0.0274(4) 0.0484(5) 0.0403(5) 0.0160(4) 0.0148(4) 0.0095(4)
O4A 0.0300(7) 0.0382(8) 0.0268(7) -0.0007(6) 0.0088(5) 0.0043(6)
O4B 0.0255(10) 0.0452(12) 0.0334(11) 0.0069(9) 0.0078(8) 0.0060(9)
O5A 0.0296(10) 0.0488(13) 0.0278(9) -0.0034(10) 0.0049(7) -0.0051(10)
O5B 0.0228(13) 0.061(2) 0.0295(13) -0.0040(17) 0.0056(9) -0.0021(16)
O6 0.0249(4) 0.0392(5) 0.0380(5) -0.0014(4) 0.0069(4) 0.0021(3)
N1A 0.0144(3) 0.0140(3) 0.0156(3) 0.0015(3) 0.0045(3) 0.0008(3)
N2A 0.0152(3) 0.0147(4) 0.0144(3) -0.0011(3) 0.0036(3) -0.0016(3)
C1A 0.0125(4) 0.0166(4) 0.0142(4) 0.0000(3) 0.0057(3) 0.0004(3)
C2A 0.0175(4) 0.0158(4) 0.0195(4) -0.0020(3) 0.0070(3) -0.0010(3)
C3A 0.0177(4) 0.0220(5) 0.0172(4) -0.0054(3) 0.0048(3) -0.0043(4)
C4A 0.0147(4) 0.0268(5) 0.0139(4) -0.0003(3) 0.0034(3) -0.0011(3)
C5A 0.0204(5) 0.0235(5) 0.0173(4) 0.0044(4) 0.0033(3) 0.0037(4)
C6A 0.0278(5) 0.0175(5) 0.0254(5) 0.0057(4) 0.0050(4) 0.0034(4)
C7A 0.0229(5) 0.0157(4) 0.0218(5) 0.0002(3) 0.0041(4) -0.0015(4)
C8A 0.0145(4) 0.0165(4) 0.0150(4) 0.0005(3) 0.0040(3) -0.0001(3)
C9A 0.0121(4) 0.0167(4) 0.0142(4) 0.0001(3) 0.0058(3) -0.0001(3)
C10A 0.0148(4) 0.0202(4) 0.0139(4) 0.0013(3) 0.0058(3) 0.0005(3)
C11A 0.0245(5) 0.0261(5) 0.0184(5) 0.0045(4) 0.0057(4) -0.0057(4)
C12A 0.0160(4) 0.0221(5) 0.0283(5) -0.0029(4) 0.0039(4) 0.0043(4)
C13A 0.0159(4) 0.0199(5) 0.0248(5) 0.0007(4) 0.0040(4) -0.0028(4)
C14A 0.0275(5) 0.0241(5) 0.0172(4) -0.0024(4) 0.0077(4) 0.0028(4)
N1B 0.0149(3) 0.0153(4) 0.0191(4) -0.0025(3) 0.0047(3) 0.0005(3)
N2B 0.0153(4) 0.0165(4) 0.0193(4) -0.0005(3) 0.0075(3) -0.0010(3)
C1B 0.0137(4) 0.0165(4) 0.0140(4) -0.0004(3) 0.0023(3) -0.0006(3)
C2B 0.0202(4) 0.0147(4) 0.0209(4) 0.0005(3) 0.0039(3) -0.0015(3)
C3B 0.0210(5) 0.0206(5) 0.0199(4) 0.0025(3) 0.0066(3) -0.0059(4)
C4B 0.0163(4) 0.0234(5) 0.0161(4) 0.0003(3) 0.0056(3) -0.0030(3)
C5B 0.0210(5) 0.0211(5) 0.0206(4) -0.0033(4) 0.0098(4) 0.0004(4)
C6B 0.0275(5) 0.0154(5) 0.0313(5) -0.0051(4) 0.0141(4) 0.0003(4)
C7B 0.0230(5) 0.0163(4) 0.0264(5) -0.0005(4) 0.0117(4) -0.0034(4)
C8B 0.0148(4) 0.0175(4) 0.0166(4) -0.0015(3) 0.0062(3) -0.0009(3)
C9B 0.0130(4) 0.0164(4) 0.0130(4) -0.0006(3) 0.0028(3) -0.0018(3)
C10B 0.0144(4) 0.0199(4) 0.0131(4) -0.0008(3) 0.0039(3) -0.0014(3)
C11B 0.0164(4) 0.0206(5) 0.0324(6) -0.0037(4) 0.0085(4) -0.0035(4)
C12B 0.0307(6) 0.0279(6) 0.0210(5) 0.0042(4) 0.0121(4) 0.0067(4)
C13B 0.0245(5) 0.0295(6) 0.0234(5) -0.0091(4) 0.0079(4) -0.0041(4)
C14B 0.0180(5) 0.0236(5) 0.0341(6) 0.0011(4) 0.0041(4) 0.0047(4)

loop_
_atom_type_symbol
_atom_type_description
_atom_type_scat_dispersion_real
_atom_type_scat_dispersion_imag
_atom_type_scat_source
C C 0.0033 0.0016 'International Tables Vol C Tables 4.2.6.8 and 6.1.1.4'
H H 0.0000 0.0000 'International Tables Vol C Tables 4.2.6.8 and 6.1.1.4'
N N 0.0061 0.0033 'International Tables Vol C Tables 4.2.6.8 and 6.1.1.4'
O O 0.0106 0.0060 'International Tables Vol C Tables 4.2.6.8 and 6.1.1.4'
Cl Cl 0.1484 0.1585 'International Tables Vol C Tables 4.2.6.8 and 6.1.1.4'

loop_
_geom_angle_atom_site_label_1
_geom_angle_atom_site_label_2
_geom_angle_atom_site_label_3
_geom_angle
_geom_angle_site_symmetry_1
_geom_angle_site_symmetry_3
_geom_angle_publ_flag
H1OA O1 H1OB 110.2(15) . . ?
H2OA O2 H2OB 111.2(13) . . ?
H3OA O3 H3OB 105.7(14) . . ?
H3OA O3 H7O 110.7(13) . . ?
H3OB O3 H7O 111.8(13) . . ?
O4B O4A H4O 57.7(11) . . ?
O4B O4A H7O 64.6(9) . . ?
H4O O4A H7O 96.5(13) . . ?
O4B O4A H8O 57.0(12) . . ?
H4O O4A H8O 94.0(15) . . ?
H7O O4A H8O 100.2(14) . . ?
O4A O4B H4O 45.6(9) . . ?
O4A O4B H7O 48.9(8) . . ?
H4O O4B H7O 77.4(11) . . ?
O4A O4B H8O 50.4(11) . . ?
H4O O4B H8O 80.4(13) . . ?
H7O O4B H8O 84.0(13) . . ?
O5B O5A H5OA 77.3(13) . . ?
O5B O5A H5OB 59.9(17) . . ?
H5OA O5A H5OB 107(2) . . ?
O5B O5A H8O 71.3(12) . . ?
H5OA O5A H8O 114.0(16) . . ?
H5OB O5A H8O 104.2(19) . . ?
O5A O5B H5OA 61.4(12) . . ?
O5A O5B H5OB 78(2) . . ?
H5OA O5B H5OB 109(2) . . ?
O5A O5B H8O 81.1(12) . . ?
H5OA O5B H8O 112.0(15) . . ?
H5OB O5B H8O 117(2) . . ?
H6OA O6 H6OB 105.3(15) . . ?
C1A N1A C11A 111.92(7) . . ?
C1A N1A C12A 112.22(7) . . ?
C11A N1A C12A 111.57(8) . . ?
C8A N2A C14A 112.00(7) . . ?
C8A N2A C13A 112.87(7) . . ?
C14A N2A C13A 111.68(8) . . ?
C8A N2A H2NA 101.3(8) . . ?
C14A N2A H2NA 109.9(8) . . ?
C13A N2A H2NA 108.5(8) . . ?
C2A C1A C9A 121.00(8) . . ?
C2A C1A N1A 120.60(8) . . ?
C9A C1A N1A 118.39(7) . . ?
C1A C2A C3A 120.74(9) . . ?
C1A C2A H2A 119.1(7) . . ?
C3A C2A H2A 120.2(6) . . ?
C4A C3A C2A 119.95(9) . . ?
C4A C3A H3A 120.9(7) . . ?
C2A C3A H3A 119.1(7) . . ?
C3A C4A C10A 121.03(9) . . ?
C3A C4A H4A 121.7(7) . . ?
C10A C4A H4A 117.2(7) . . ?
C6A C5A C10A 120.89(9) . . ?
C6A C5A H5A 118.4(7) . . ?
C10A C5A H5A 120.6(7) . . ?
C5A C6A C7A 120.15(9) . . ?
C5A C6A H6A 120.6(7) . . ?
C7A C6A H6A 119.2(7) . . ?
C8A C7A C6A 120.06(9) . . ?
C8A C7A H7A 118.2(7) . . ?
C6A C7A H7A 121.7(7) . . ?
C7A C8A C9A 122.10(8) . . ?
C7A C8A N2A 119.55(8) . . ?
C9A C8A N2A 118.34(7) . . ?
C8A C9A C1A 125.29(8) . . ?
C8A C9A C10A 116.97(8) . . ?
C1A C9A C10A 117.74(8) . . ?
C5A C10A C4A 120.68(8) . . ?
C5A C10A C9A 119.81(8) . . ?
C4A C10A C9A 119.51(8) . . ?
N1A C11A H11A 110.5(7) . . ?
N1A C11A H11B 110.6(8) . . ?
H11A C11A H11B 103.9(10) . . ?
N1A C11A H11C 109.2(7) . . ?
H11A C11A H11C 103.5(9) . . ?
H11B C11A H11C 118.7(10) . . ?
N1A C12A H12A 108.9(7) . . ?
N1A C12A H12B 110.7(7) . . ?
H12A C12A H12B 104.3(10) . . ?
N1A C12A H12C 107.5(7) . . ?
H12A C12A H12C 112.7(9) . . ?
H12B C12A H12C 112.6(10) . . ?
N2A C13A H13A 108.1(6) . . ?
N2A C13A H13B 108.0(7) . . ?
H13A C13A H13B 112.9(9) . . ?
N2A C13A H13C 107.0(7) . . ?
H13A C13A H13C 111.6(9) . . ?
H13B C13A H13C 109.0(9) . . ?
N2A C14A H14A 110.6(6) . . ?
N2A C14A H14B 108.2(7) . . ?
H14A C14A H14B 108.8(9) . . ?
N2A C14A H14C 109.6(7) . . ?
H14A C14A H14C 109.9(9) . . ?
H14B C14A H14C 109.6(9) . . ?
C1B N1B C13B 111.88(7) . . ?
C1B N1B C14B 112.48(8) . . ?
C13B N1B C14B 111.54(8) . . ?
C8B N2B C11B 112.85(7) . . ?
C8B N2B C12B 111.27(7) . . ?
C11B N2B C12B 112.02(8) . . ?
C8B N2B H2NB 104.0(8) . . ?
C11B N2B H2NB 107.4(8) . . ?
C12B N2B H2NB 108.8(8) . . ?
C2B C1B C9B 121.07(8) . . ?
C2B C1B N1B 120.80(8) . . ?
C9B C1B N1B 118.12(7) . . ?
C1B C2B C3B 120.83(9) . . ?
C1B C2B H2B 121.5(7) . . ?
C3B C2B H2B 117.6(7) . . ?
C4B C3B C2B 119.82(9) . . ?
C4B C3B H3B 118.9(7) . . ?
C2B C3B H3B 121.2(7) . . ?
C3B C4B C10B 121.42(9) . . ?
C3B C4B H4B 120.0(7) . . ?
C10B C4B H4B 118.6(7) . . ?
C6B C5B C10B 121.11(9) . . ?
C6B C5B H5B 118.4(7) . . ?
C10B C5B H5B 120.5(7) . . ?
C5B C6B C7B 119.88(9) . . ?
C5B C6B H6B 121.4(7) . . ?
C7B C6B H6B 118.8(7) . . ?
C8B C7B C6B 120.24(9) . . ?
C8B C7B H7B 119.3(8) . . ?
C6B C7B H7B 120.5(8) . . ?
C7B C8B C9B 122.30(8) . . ?
C7B C8B N2B 119.69(8) . . ?
C9B C8B N2B 118.00(8) . . ?
C8B C9B C1B 125.82(8) . . ?
C8B C9B C10B 116.55(8) . . ?
C1B C9B C10B 117.61(8) . . ?
C5B C10B C4B 120.86(8) . . ?
C5B C10B C9B 119.90(8) . . ?
C4B C10B C9B 119.24(8) . . ?
N2B C11B H11D 109.9(7) . . ?
N2B C11B H11E 111.4(7) . . ?
H11D C11B H11E 103.4(9) . . ?
N2B C11B H11F 106.6(7) . . ?
H11D C11B H11F 113.6(10) . . ?
H11E C11B H11F 112.1(10) . . ?
N2B C12B H12D 108.0(7) . . ?
N2B C12B H12E 110.3(7) . . ?
H12D C12B H12E 105.5(10) . . ?
N2B C12B H12F 110.1(7) . . ?
H12D C12B H12F 113.5(10) . . ?
H12E C12B H12F 109.3(10) . . ?
N1B C13B H13D 110.5(8) . . ?
N1B C13B H13E 109.9(8) . . ?
H13D C13B H13E 107.1(11) . . ?
N1B C13B H13F 107.7(7) . . ?
H13D C13B H13F 115.9(10) . . ?
H13E C13B H13F 105.5(10) . . ?
N1B C14B H14D 112.9(8) . . ?
N1B C14B H14E 107.4(7) . . ?
H14D C14B H14E 110.1(10) . . ?
N1B C14B H14F 106.6(8) . . ?
H14D C14B H14F 107.5(11) . . ?
H14E C14B H14F 112.4(11) . . ?

loop_
_geom_bond_atom_site_label_1
_geom_bond_atom_site_label_2
_geom_bond_distance
_geom_bond_site_symmetry_2
_geom_bond_publ_flag
O1 H1OA 0.838(16) . ?
O1 H1OB 0.838(17) . ?
O2 H2OA 0.849(13) . ?
O2 H2OB 0.839(17) . ?
O3 H3OA 0.952(19) . ?
O3 H3OB 0.928(18) . ?
O3 H7O 1.27(2) . ?
O4A O4B 1.486(3) . ?
O4A H4O 1.09(2) . ?
O4A H7O 1.22(2) . ?
O4A H8O 1.20(3) . ?
O4B H4O 1.29(2) . ?
O4B H7O 1.46(2) . ?
O4B H8O 1.31(3) . ?
O5A O5B 0.633(3) . ?
O5A H5OA 0.843(18) . ?
O5A H5OB 0.93(3) . ?
O5A H8O 1.35(3) . ?
O5B H5OA 0.936(18) . ?
O5B H5OB 0.82(3) . ?
O5B H8O 1.29(3) . ?
O6 H6OA 0.893(16) . ?
O6 H6OB 0.853(19) . ?
N1A C1A 1.4578(11) . ?
N1A C11A 1.4761(12) . ?
N1A C12A 1.4778(12) . ?
N2A C8A 1.4735(11) . ?
N2A C14A 1.4903(12) . ?
N2A C13A 1.4933(12) . ?
N2A H2NA 1.113(15) . ?
C1A C2A 1.3736(12) . ?
C1A C9A 1.4282(12) . ?
C2A C3A 1.4081(13) . ?
C2A H2A 0.933(11) . ?
C3A C4A 1.3671(14) . ?
C3A H3A 0.909(11) . ?
C4A C10A 1.4198(13) . ?
C4A H4A 0.944(11) . ?
C5A C6A 1.3666(14) . ?
C5A C10A 1.4182(13) . ?
C5A H5A 0.941(11) . ?
C6A C7A 1.4100(14) . ?
C6A H6A 0.941(12) . ?
C7A C8A 1.3665(13) . ?
C7A H7A 0.951(12) . ?
C8A C9A 1.4262(12) . ?
C9A C10A 1.4286(12) . ?
C11A H11A 0.974(12) . ?
C11A H11B 0.924(13) . ?
C11A H11C 0.966(12) . ?
C12A H12A 0.979(12) . ?
C12A H12B 0.922(13) . ?
C12A H12C 0.956(12) . ?
C13A H13A 1.009(11) . ?
C13A H13B 0.967(12) . ?
C13A H13C 0.997(12) . ?
C14A H14A 0.995(12) . ?
C14A H14B 0.957(12) . ?
C14A H14C 0.947(12) . ?
N1B C1B 1.4600(11) . ?
N1B C13B 1.4739(12) . ?
N1B C14B 1.4746(12) . ?
N2B C8B 1.4729(11) . ?
N2B C11B 1.4887(12) . ?
N2B C12B 1.4914(13) . ?
N2B H2NB 1.033(14) . ?
C1B C2B 1.3666(13) . ?
C1B C9B 1.4291(12) . ?
C2B C3B 1.4119(13) . ?
C2B H2B 0.941(12) . ?
C3B C4B 1.3589(14) . ?
C3B H3B 0.945(11) . ?
C4B C10B 1.4182(13) . ?
C4B H4B 0.924(11) . ?
C5B C6B 1.3648(14) . ?
C5B C10B 1.4133(13) . ?
C5B H5B 0.963(11) . ?
C6B C7B 1.4080(13) . ?
C6B H6B 0.878(12) . ?
C7B C8B 1.3634(13) . ?
C7B H7B 0.892(12) . ?
C8B C9B 1.4245(12) . ?
C9B C10B 1.4329(12) . ?
C11B H11D 0.984(12) . ?
C11B H11E 0.933(12) . ?
C11B H11F 0.952(12) . ?
C12B H12D 0.974(12) . ?
C12B H12E 0.912(13) . ?
C12B H12F 0.942(12) . ?
C13B H13D 0.915(13) . ?
C13B H13E 0.936(13) . ?
C13B H13F 0.948(11) . ?
C14B H14D 0.949(13) . ?
C14B H14E 0.956(13) . ?
C14B H14F 0.933(14) . ?

loop_
_geom_hbond_atom_site_label_D
_geom_hbond_atom_site_label_H
_geom_hbond_atom_site_label_A
_geom_hbond_distance_DH
_geom_hbond_distance_HA
_geom_hbond_distance_DA
_geom_hbond_angle_DHA
_geom_hbond_site_symmetry_A
O2 H2OA O1 0.849(13) 1.860(14) 2.7003(13) 170.0(12) .
O3 H3OA O2 0.952(19) 1.620(19) 2.5608(11) 168.8(16) .
O4A H7O O3 1.22(2) 1.27(2) 2.3764(16) 144.6(16) .
O4A H8O O5A 1.20(3) 1.35(3) 2.528(3) 166(2) .
O5B H8O O4B 1.29(3) 1.31(3) 2.496(4) 148(2) .
O5A H5OA O6 0.843(18) 1.853(18) 2.669(3) 162.6(18) .
O5B H5OA O6 0.936(18) 1.853(18) 2.733(4) 155.6(17) .
O1 H1OA Cl1 0.838(16) 2.313(17) 3.1491(10) 175.2(14) 4_565
O1 H1OB Cl2 0.838(17) 2.385(18) 3.2205(10) 175.1(14) 4_565
O4A H4O Cl2 1.09(2) 1.98(2) 2.9913(13) 152.0(16) 4_565
O5B H5OB Cl3 0.82(3) 2.20(3) 3.003(4) 166(3) 4_565
O2 H2OB Cl1 0.839(17) 2.228(17) 3.0635(9) 173.6(14) .
O6 H6OA Cl2 0.893(16) 2.340(16) 3.2086(9) 164.2(13) .
O6 H6OB Cl3 0.853(19) 2.32(2) 3.1681(9) 172.4(17) .
N2A H2NA N1A 1.113(15) 1.521(15) 2.5872(10) 158.1(13) .
N2B H2NB N1B 1.033(14) 1.617(14) 2.5905(11) 155.2(12) .

loop_
_geom_torsion_atom_site_label_1
_geom_torsion_atom_site_label_2
_geom_torsion_atom_site_label_3
_geom_torsion_atom_site_label_4
_geom_torsion
_geom_torsion_site_symmetry_1
_geom_torsion_site_symmetry_2
_geom_torsion_site_symmetry_3
_geom_torsion_site_symmetry_4
_geom_torsion_publ_flag
C11A N1A C1A C2A -61.79(10) . . . . ?
C12A N1A C1A C2A 64.54(10) . . . . ?
C11A N1A C1A C9A 117.64(9) . . . . ?
C12A N1A C1A C9A -116.02(9) . . . . ?
C9A C1A C2A C3A -1.20(13) . . . . ?
N1A C1A C2A C3A 178.22(8) . . . . ?
C1A C2A C3A C4A -0.06(14) . . . . ?
C2A C3A C4A C10A 0.81(14) . . . . ?
C10A C5A C6A C7A -1.48(15) . . . . ?
C5A C6A C7A C8A 0.49(15) . . . . ?
C6A C7A C8A C9A 0.90(14) . . . . ?
C6A C7A C8A N2A -178.62(8) . . . . ?
C14A N2A C8A C7A 61.14(11) . . . . ?
C13A N2A C8A C7A -65.92(11) . . . . ?
C14A N2A C8A C9A -118.39(9) . . . . ?
C13A N2A C8A C9A 114.54(9) . . . . ?
C7A C8A C9A C1A 179.48(8) . . . . ?
N2A C8A C9A C1A -0.99(12) . . . . ?
C7A C8A C9A C10A -1.25(13) . . . . ?
N2A C8A C9A C10A 178.28(7) . . . . ?
C2A C1A C9A C8A -179.08(8) . . . . ?
N1A C1A C9A C8A 1.49(12) . . . . ?
C2A C1A C9A C10A 1.65(12) . . . . ?
N1A C1A C9A C10A -177.78(7) . . . . ?
C6A C5A C10A C4A -178.42(9) . . . . ?
C6A C5A C10A C9A 1.09(14) . . . . ?
C3A C4A C10A C5A 179.21(9) . . . . ?
C3A C4A C10A C9A -0.31(13) . . . . ?
C8A C9A C10A C5A 0.25(12) . . . . ?
C1A C9A C10A C5A 179.58(8) . . . . ?
C8A C9A C10A C4A 179.77(8) . . . . ?
C1A C9A C10A C4A -0.90(12) . . . . ?
C13B N1B C1B C2B -62.28(11) . . . . ?
C14B N1B C1B C2B 64.19(11) . . . . ?
C13B N1B C1B C9B 116.77(9) . . . . ?
C14B N1B C1B C9B -116.76(9) . . . . ?
C9B C1B C2B C3B -0.64(13) . . . . ?
N1B C1B C2B C3B 178.38(8) . . . . ?
C1B C2B C3B C4B 0.68(14) . . . . ?
C2B C3B C4B C10B -0.57(14) . . . . ?
C10B C5B C6B C7B -0.59(15) . . . . ?
C5B C6B C7B C8B -0.32(16) . . . . ?
C6B C7B C8B C9B 1.31(15) . . . . ?
C6B C7B C8B N2B -177.27(9) . . . . ?
C11B N2B C8B C7B -63.16(11) . . . . ?
C12B N2B C8B C7B 63.76(11) . . . . ?
C11B N2B C8B C9B 118.20(9) . . . . ?
C12B N2B C8B C9B -114.88(9) . . . . ?
C7B C8B C9B C1B -179.83(9) . . . . ?
N2B C8B C9B C1B -1.23(13) . . . . ?
C7B C8B C9B C10B -1.32(13) . . . . ?
N2B C8B C9B C10B 177.28(7) . . . . ?
C2B C1B C9B C8B 178.97(9) . . . . ?
N1B C1B C9B C8B -0.08(12) . . . . ?
C2B C1B C9B C10B 0.48(12) . . . . ?
N1B C1B C9B C10B -178.57(7) . . . . ?
C6B C5B C10B C4B 179.90(9) . . . . ?
C6B C5B C10B C9B 0.53(14) . . . . ?
C3B C4B C10B C5B -178.96(9) . . . . ?
C3B C4B C10B C9B 0.42(13) . . . . ?
C8B C9B C10B C5B 0.40(12) . . . . ?
C1B C9B C10B C5B 179.03(8) . . . . ?
C8B C9B C10B C4B -178.99(8) . . . . ?
C1B C9B C10B C4B -0.35(12) . . . . ?
